data_4518350
loop_
_publ_author_name
'Redhammer, G\"unther J.'
'Badami, Pavan'
'Meven, Martin'
'Ganschow, Steffen'
'Berendts, Stefan'
'Tippelt, Gerold'
'Rettenwander, Daniel'

_publ_section_title
;
 Wet-Environment-Induced Structural Alterations in Single- and
 Polycrystalline LLZTO Solid Electrolytes Studied by Diffraction
 Techniques
;
_journal_name_full 'ACS Applied Materials &amp; Interfaces'
_journal_paper_doi 10.1021/acsami.0c16016
_journal_year 2020
_chemical_absolute_configuration unk
_chemical_formula_moiety 'La2.92 Li3.04 H2.26 Ta1.05 Zr0.95 O12'
_chemical_formula_sum 'H2.26 La2.92 Li3.04 O12 Ta1.05 Zr0.95'
_chemical_formula_weight 897.82
_space_group_IT_number 220
_space_group_name_Hall 'I -4bd 2c 3'
_space_group_name_H-M_alt 'I -4 3 d'
_symmetry_cell_setting cubic
_symmetry_Int_Tables_number 220
_symmetry_space_group_name_Hall 'I -4bd 2c 3'
_symmetry_space_group_name_H-M 'I -4 3 d'
_atom_sites_solution_hydrogens difmap
_audit_conform_dict_location ftp://ftp.iucr.org/pub/cif_core.dic
_audit_conform_dict_name cif_core.dic
_audit_conform_dict_version 2.4.5
_audit_creation_date 2020-05-29T12:08:55-00:00
_audit_creation_method 'WinGX routine CIF_UPDATE'
_cell_angle_alpha 90
_cell_angle_beta 90
_cell_angle_gamma 90
_cell_formula_units_Z 8
_cell_length_a 12.9768(3)
_cell_length_b 12.9768(3)
_cell_length_c 12.9768(3)
_cell_measurement_reflns_used 34144
_cell_measurement_temperature 293(2)
_cell_measurement_theta_max 36.329
_cell_measurement_theta_min 3.846
_cell_measurement_wavelength 0.71073
_cell_volume 2185.26(9)
_computing_cell_refinement 'Bruker APEX2 (Bruker, 2012)'
_computing_data_collection 'Bruker APEX2 (Bruker, 2012)'
_computing_data_reduction 'Bruker APEX2 (Bruker, 2012)'
_computing_molecular_graphics 'Diamonds 3.2g (Brandenburg,2006)'
_computing_publication_material 'WinGX v1.70.01 (Farrugia 2012)'
_computing_structure_refinement 'SHELXL-2012 (Sheldrick, 2012)'
_computing_structure_solution 'SHELXS-2012 (Sheldrick, 2012)'
_diffrn_ambient_temperature 293(2)
_diffrn_measured_fraction_theta_full 1
_diffrn_measured_fraction_theta_max 0.998
_diffrn_measurement_device '3-circle diffractometer'
_diffrn_measurement_device_type 'SMART APEX'
_diffrn_measurement_method 'rotation, \w-scans at 4 different \f positions'
_diffrn_radiation_monochromator graphite
_diffrn_radiation_probe x-ray
_diffrn_radiation_type MoK\a
_diffrn_radiation_wavelength 0.71073
_diffrn_reflns_av_R_equivalents 0.042
_diffrn_reflns_av_unetI/netI 0.0109
_diffrn_reflns_Laue_measured_fraction_full 1
_diffrn_reflns_Laue_measured_fraction_max 0.998
_diffrn_reflns_limit_h_max 21
_diffrn_reflns_limit_h_min -21
_diffrn_reflns_limit_k_max 21
_diffrn_reflns_limit_k_min -21
_diffrn_reflns_limit_l_max 21
_diffrn_reflns_limit_l_min -21
_diffrn_reflns_number 34144
_diffrn_reflns_point_group_measured_fraction_full 1
_diffrn_reflns_point_group_measured_fraction_max 0.998
_diffrn_reflns_theta_full 25.242
_diffrn_reflns_theta_max 36.329
_diffrn_reflns_theta_min 3.846
_exptl_absorpt_coefficient_mu 22.570
_exptl_absorpt_correction_T_max 0.175
_exptl_absorpt_correction_T_min 0.055
_exptl_absorpt_correction_type multi-scan
_exptl_absorpt_process_details 'multiscan correction with APEX2 software (Bruker 2012)'
_exptl_crystal_colour colourless
_exptl_crystal_density_diffrn 5.458
_exptl_crystal_density_method 'not measured'
_exptl_crystal_description plate
_exptl_crystal_F_000 3109.0
_exptl_crystal_size_max 0.14
_exptl_crystal_size_mid 0.12
_exptl_crystal_size_min 0.08
_refine_diff_density_max 0.908
_refine_diff_density_min -0.671
_refine_diff_density_rms 0.145
_refine_ls_abs_structure_details
;
 Refined as an inversion twin.
;
_refine_ls_abs_structure_Flack 0.47(5)
_refine_ls_extinction_coef 0.000321(17)
_refine_ls_extinction_expression Fc^*^=kFc[1+0.001xFc^2^\l^3^/sin(2\q)]^-1/4^
_refine_ls_extinction_method 'SHELXL-2014/7 (Sheldrick 2014'
_refine_ls_goodness_of_fit_ref 1.314
_refine_ls_hydrogen_treatment refxyz
_refine_ls_matrix_type full
_refine_ls_number_constraints 0
_refine_ls_number_parameters 49
_refine_ls_number_reflns 889
_refine_ls_number_restraints 8
_refine_ls_restrained_S_all 1.321
_refine_ls_R_factor_all 0.0158
_refine_ls_R_factor_gt 0.0155
_refine_ls_shift/su_max 0.029
_refine_ls_shift/su_mean 0.003
_refine_ls_structure_factor_coef Fsqd
_refine_ls_weighting_details 'w=1/[\s^2^(Fo^2^)+15.3802P] where P=(Fo^2^+2Fc^2^)/3'
_refine_ls_weighting_scheme calc
_refine_ls_wR_factor_gt 0.0318
_refine_ls_wR_factor_ref 0.0319
_reflns_Friedel_coverage 0.811
_reflns_Friedel_fraction_full 1
_reflns_Friedel_fraction_max 0.997
_reflns_number_gt 883
_reflns_number_total 889
_reflns_threshold_expression 'I > 2\s(I)'
_cod_data_source_file am0c16016_si_004.cif
_cod_data_source_block CZ-LLZTO_363K_7d
_cod_original_cell_volume 2185.26(15)
_cod_original_formula_sum 'La2.92 Li3.04 H2.26 Ta1.05 Zr0.95 O12'
_cod_database_code 4518350
_shelx_shelxl_version_number 2014/7

loop_
_symmetry_equiv_pos_as_xyz
'x, y, z'
'x, -y, -z+1/2'
'-x, -y+1/2, z'
'-x, y+1/2, -z+1/2'
'y+1/4, -x+3/4, -z+1/4'
'-y+1/4, -x+3/4, z+3/4'
'-y+3/4, x+3/4, -z+1/4'
'y+3/4, x+3/4, z+3/4'
'y, z, x'
'-y, -z+1/2, x'
'y, -z, -x+1/2'
'-y, z+1/2, -x+1/2'
'z+1/4, -y+3/4, -x+1/4'
'z+1/4, y+1/4, x+1/4'
'-z+3/4, y+3/4, -x+1/4'
'-z+3/4, -y+1/4, x+1/4'
'z, x, y'
'-z+1/2, x, -y'
'-z, -x+1/2, y'
'z+1/2, -x+1/2, -y'
'x+3/4, z+3/4, y+3/4'
'x+3/4, -z+1/4, -y+3/4'
'-x+3/4, z+3/4, -y+1/4'
'-x+1/4, -z+3/4, y+3/4'
'x+1/2, y+1/2, z+1/2'
'x+1/2, -y+1/2, -z+1'
'-x+1/2, -y+1, z+1/2'
'-x+1/2, y+1, -z+1'
'y+3/4, -x+5/4, -z+3/4'
'-y+3/4, -x+5/4, z+5/4'
'-y+5/4, x+5/4, -z+3/4'
'y+5/4, x+5/4, z+5/4'
'y+1/2, z+1/2, x+1/2'
'-y+1/2, -z+1, x+1/2'
'y+1/2, -z+1/2, -x+1'
'-y+1/2, z+1, -x+1'
'z+3/4, -y+5/4, -x+3/4'
'z+3/4, y+3/4, x+3/4'
'-z+5/4, y+5/4, -x+3/4'
'-z+5/4, -y+3/4, x+3/4'
'z+1/2, x+1/2, y+1/2'
'-z+1, x+1/2, -y+1/2'
'-z+1/2, -x+1, y+1/2'
'z+1, -x+1, -y+1/2'
'x+5/4, z+5/4, y+5/4'
'x+5/4, -z+3/4, -y+5/4'
'-x+5/4, z+5/4, -y+3/4'
'-x+3/4, -z+5/4, y+5/4'

loop_
_atom_site_label
_atom_site_type_symbol
_atom_site_fract_x
_atom_site_fract_y
_atom_site_fract_z
_atom_site_U_iso_or_equiv
_atom_site_adp_type
_atom_site_occupancy
_atom_site_site_symmetry_order
_atom_site_calc_flag
_atom_site_refinement_flags_posn
_atom_site_refinement_flags_adp
_atom_site_refinement_flags_occupancy
_atom_site_disorder_assembly
_atom_site_disorder_group
La1 La 0.12243(3) 0 0.25 0.01351(7) Uani 0.9730(18) 2 d S T . . .
Zr1 Zr -0.01110(10) -0.01110(10) -0.01110(10) 0.0081(2) Uani 0.475(2) 3 d S TU P . .
Ta1 Ta -0.00172(4) -0.00172(4) -0.00172(4) 0.00788(10) Uani 0.5248(16) 3 d S TU P . .
O1 O 0.1023(3) 0.1948(3) 0.2772(3) 0.0145(6) Uani 1 1 d D . . . .
O2 O 0.0320(3) 0.4469(3) 0.1442(3) 0.0169(6) Uani 1 1 d . . . . .
Li1 Li 0.375 0 0.25 0.036(8) Uani 0.90(9) 4 d S T . . .
Li2 Li 0.875 0 0.25 0.07(2) Uani 0.63(12) 4 d S T . . .
Li3 Li 0.110(5) 0.182(5) 0.431(5) 0.015 Uiso 0.13(2) 1 d . U . . .
H1 H 0.123(12) 0.157(10) 0.335(10) 0.015 Uiso 0.40(14) 1 d D U . . .

loop_
_atom_site_aniso_label
_atom_site_aniso_U_11
_atom_site_aniso_U_22
_atom_site_aniso_U_33
_atom_site_aniso_U_23
_atom_site_aniso_U_13
_atom_site_aniso_U_12
La1 0.00821(10) 0.01374(14) 0.01858(16) 0.00991(9) 0 0
Zr1 0.0081(2) 0.0081(2) 0.0081(2) -0.0036(2) -0.0036(2) -0.0036(2)
Ta1 0.00788(10) 0.00788(10) 0.00788(10) -0.00268(10) -0.00268(10) -0.00268(10)
O1 0.0128(13) 0.0165(14) 0.0143(13) 0.0024(10) 0.0001(10) 0.0015(11)
O2 0.0207(15) 0.0161(14) 0.0140(14) 0.0017(11) 0.0020(11) 0.0002(11)
Li1 0.006(8) 0.051(11) 0.051(11) 0 0 0
Li2 0.03(2) 0.08(3) 0.08(3) 0 0 0

loop_
_atom_type_symbol
_atom_type_description
_atom_type_scat_dispersion_real
_atom_type_scat_dispersion_imag
_atom_type_scat_source
Li Li -0.0003 0.0001 'International Tables Vol C Tables 4.2.6.8 and 6.1.1.4'
O O 0.0106 0.006 'International Tables Vol C Tables 4.2.6.8 and 6.1.1.4'
Ta Ta -0.7052 6.5227 'International Tables Vol C Tables 4.2.6.8 and 6.1.1.4'
Zr Zr -2.9673 0.5597 'International Tables Vol C Tables 4.2.6.8 and 6.1.1.4'
La La -0.2871 2.4523 'International Tables Vol C Tables 4.2.6.8 and 6.1.1.4'
H H 0 0 'International Tables Vol C Tables 4.2.6.8 and 6.1.1.4'

loop_
_geom_angle_atom_site_label_1
_geom_angle_atom_site_label_2
_geom_angle_atom_site_label_3
_geom_angle
_geom_angle_site_symmetry_1
_geom_angle_site_symmetry_3
_geom_angle_publ_flag
O1 La1 O1 73.81(15) 17 44_445 ?
O1 La1 O2 109.61(9) 17 3 ?
O1 La1 O2 159.06(9) 44_445 3 ?
O1 La1 O2 159.06(9) 17 4_545 ?
O1 La1 O2 109.61(9) 44_445 4_545 ?
O2 La1 O2 74.91(17) 3 4_545 ?
O1 La1 O1 124.25(7) 17 2 ?
O1 La1 O1 66.43(15) 44_445 2 ?
O2 La1 O1 96.49(12) 3 2 ?
O2 La1 O1 74.05(11) 4_545 2 ?
O1 La1 O1 66.44(15) 17 . ?
O1 La1 O1 124.25(7) 44_445 . ?
O2 La1 O1 74.05(11) 3 . ?
O2 La1 O1 96.49(12) 4_545 . ?
O1 La1 O1 168.30(15) 2 . ?
O1 La1 O2 96.24(12) 17 17 ?
O1 La1 O2 73.60(10) 44_445 17 ?
O2 La1 O2 125.17(8) 3 17 ?
O2 La1 O2 66.20(16) 4_545 17 ?
O1 La1 O2 107.66(9) 2 17 ?
O1 La1 O2 73.67(9) . 17 ?
O1 La1 O2 73.60(10) 17 44_445 ?
O1 La1 O2 96.24(12) 44_445 44_445 ?
O2 La1 O2 66.20(16) 3 44_445 ?
O2 La1 O2 125.17(8) 4_545 44_445 ?
O1 La1 O2 73.67(9) 2 44_445 ?
O1 La1 O2 107.66(9) . 44_445 ?
O2 La1 O2 167.53(15) 17 44_445 ?
O1 La1 Li3 46.6(12) 17 16 ?
O1 La1 Li3 49.4(13) 44_445 16 ?
O2 La1 Li3 147.1(13) 3 16 ?
O2 La1 Li3 119.3(12) 4_545 16 ?
O1 La1 Li3 115.6(13) 2 16 ?
O1 La1 Li3 74.8(13) . 16 ?
O2 La1 Li3 53.5(12) 17 16 ?
O2 La1 Li3 114.4(12) 44_445 16 ?
O1 La1 Li3 49.4(13) 17 15_545 ?
O1 La1 Li3 46.6(12) 44_445 15_545 ?
O2 La1 Li3 119.3(12) 3 15_545 ?
O2 La1 Li3 147.1(13) 4_545 15_545 ?
O1 La1 Li3 74.8(13) 2 15_545 ?
O1 La1 Li3 115.6(13) . 15_545 ?
O2 La1 Li3 114.4(12) 17 15_545 ?
O2 La1 Li3 53.5(12) 44_445 15_545 ?
Li3 La1 Li3 66(3) 16 15_545 ?
O1 La1 Li3 146.9(12) 17 8_444 ?
O1 La1 Li3 113.4(11) 44_445 8_444 ?
O2 La1 Li3 52.3(11) 3 8_444 ?
O2 La1 Li3 52.1(12) 4_545 8_444 ?
O1 La1 Li3 47.3(12) 2 8_444 ?
O1 La1 Li3 121.4(12) . 8_444 ?
O2 La1 Li3 116.9(12) 17 8_444 ?
O2 La1 Li3 73.5(12) 44_445 8_444 ?
Li3 La1 Li3 160.2(15) 16 8_444 ?
Li3 La1 Li3 110.54(18) 15_545 8_444 ?
O1 La1 Li3 113.4(11) 17 29_445 ?
O1 La1 Li3 146.9(12) 44_445 29_445 ?
O2 La1 Li3 52.1(12) 3 29_445 ?
O2 La1 Li3 52.3(11) 4_545 29_445 ?
O1 La1 Li3 121.4(12) 2 29_445 ?
O1 La1 Li3 47.3(11) . 29_445 ?
O2 La1 Li3 73.5(12) 17 29_445 ?
O2 La1 Li3 116.9(12) 44_445 29_445 ?
Li3 La1 Li3 110.54(18) 16 29_445 ?
Li3 La1 Li3 160.2(15) 15_545 29_445 ?
Li3 La1 Li3 79(2) 8_444 29_445 ?
O1 La1 H1 70(4) 17 . ?
O1 La1 H1 109(4) 44_445 . ?
O2 La1 H1 91(3) 3 . ?
O2 La1 H1 89(4) 4_545 . ?
O1 La1 H1 159(3) 2 . ?
O1 La1 H1 21(3) . . ?
O2 La1 H1 53(3) 17 . ?
O2 La1 H1 127(3) 44_445 . ?
Li3 La1 H1 61(4) 16 . ?
Li3 La1 H1 118(4) 15_545 . ?
Li3 La1 H1 130(4) 8_444 . ?
Li3 La1 H1 51(4) 29_445 . ?
O1 Zr1 O1 92.33(16) 21_444 38_444 ?
O1 Zr1 O1 92.33(16) 21_444 8_444 ?
O1 Zr1 O1 92.33(16) 38_444 8_444 ?
O1 Zr1 O2 171.0(2) 21_444 44_445 ?
O1 Zr1 O2 94.32(14) 38_444 44_445 ?
O1 Zr1 O2 93.49(14) 8_444 44_445 ?
O1 Zr1 O2 94.32(14) 21_444 36_544 ?
O1 Zr1 O2 93.49(14) 38_444 36_544 ?
O1 Zr1 O2 171.0(2) 8_444 36_544 ?
O2 Zr1 O2 79.21(17) 44_445 36_544 ?
O1 Zr1 O2 93.49(14) 21_444 3 ?
O1 Zr1 O2 171.0(2) 38_444 3 ?
O1 Zr1 O2 94.32(14) 8_444 3 ?
O2 Zr1 O2 79.21(17) 44_445 3 ?
O2 Zr1 O2 79.21(17) 36_544 3 ?
O1 Zr1 Li3 143.0(13) 21_444 2 ?
O1 Zr1 Li3 88.0(12) 38_444 2 ?
O1 Zr1 Li3 50.7(13) 8_444 2 ?
O2 Zr1 Li3 43.6(12) 44_445 2 ?
O2 Zr1 Li3 122.6(13) 36_544 2 ?
O2 Zr1 Li3 91.5(12) 3 2 ?
O1 Zr1 Li3 88.0(12) 21_444 18 ?
O1 Zr1 Li3 50.7(13) 38_444 18 ?
O1 Zr1 Li3 143.0(13) 8_444 18 ?
O2 Zr1 Li3 91.5(12) 44_445 18 ?
O2 Zr1 Li3 43.6(12) 36_544 18 ?
O2 Zr1 Li3 122.6(13) 3 18 ?
Li3 Zr1 Li3 119.4(3) 2 18 ?
O1 Zr1 Li3 50.7(13) 21_444 10 ?
O1 Zr1 Li3 143.0(13) 38_444 10 ?
O1 Zr1 Li3 88.0(12) 8_444 10 ?
O2 Zr1 Li3 122.6(13) 44_445 10 ?
O2 Zr1 Li3 91.5(12) 36_544 10 ?
O2 Zr1 Li3 43.6(12) 3 10 ?
Li3 Zr1 Li3 119.4(3) 2 10 ?
Li3 Zr1 Li3 119.4(3) 18 10 ?
O1 Zr1 Li3 99.2(12) 21_444 8_444 ?
O1 Zr1 Li3 129.9(12) 38_444 8_444 ?
O1 Zr1 Li3 39.0(12) 8_444 8_444 ?
O2 Zr1 Li3 81.1(12) 44_445 8_444 ?
O2 Zr1 Li3 133.4(12) 36_544 8_444 ?
O2 Zr1 Li3 55.7(12) 3 8_444 ?
Li3 Zr1 Li3 55(2) 2 8_444 ?
Li3 Zr1 Li3 172.6(12) 18 8_444 ?
Li3 Zr1 Li3 65(2) 10 8_444 ?
O1 Zr1 Li3 39.0(12) 21_444 21_444 ?
O1 Zr1 Li3 99.2(12) 38_444 21_444 ?
O1 Zr1 Li3 129.9(12) 8_444 21_444 ?
O2 Zr1 Li3 133.4(12) 44_445 21_444 ?
O2 Zr1 Li3 55.7(12) 36_544 21_444 ?
O2 Zr1 Li3 81.1(12) 3 21_444 ?
Li3 Zr1 Li3 172.6(11) 2 21_444 ?
Li3 Zr1 Li3 65(2) 18 21_444 ?
Li3 Zr1 Li3 55(2) 10 21_444 ?
Li3 Zr1 Li3 119.98(6) 8_444 21_444 ?
O1 Zr1 Li3 129.9(12) 21_444 38_444 ?
O1 Zr1 Li3 39.0(12) 38_444 38_444 ?
O1 Zr1 Li3 99.2(12) 8_444 38_444 ?
O2 Zr1 Li3 55.7(12) 44_445 38_444 ?
O2 Zr1 Li3 81.1(12) 36_544 38_444 ?
O2 Zr1 Li3 133.4(12) 3 38_444 ?
Li3 Zr1 Li3 65(2) 2 38_444 ?
Li3 Zr1 Li3 55(2) 18 38_444 ?
Li3 Zr1 Li3 172.6(11) 10 38_444 ?
Li3 Zr1 Li3 119.98(6) 8_444 38_444 ?
Li3 Zr1 Li3 119.98(6) 21_444 38_444 ?
O1 Ta1 O1 85.32(14) 21_444 38_444 ?
O1 Ta1 O1 85.32(14) 21_444 8_444 ?
O1 Ta1 O1 85.32(14) 38_444 8_444 ?
O1 Ta1 O2 94.92(14) 21_444 36_544 ?
O1 Ta1 O2 94.10(14) 38_444 36_544 ?
O1 Ta1 O2 179.35(16) 8_444 36_544 ?
O1 Ta1 O2 179.35(16) 21_444 44_445 ?
O1 Ta1 O2 94.92(14) 38_444 44_445 ?
O1 Ta1 O2 94.10(14) 8_444 44_445 ?
O2 Ta1 O2 85.66(16) 36_544 44_445 ?
O1 Ta1 O2 94.10(14) 21_444 3 ?
O1 Ta1 O2 179.35(16) 38_444 3 ?
O1 Ta1 O2 94.92(14) 8_444 3 ?
O2 Ta1 O2 85.66(16) 36_544 3 ?
O2 Ta1 O2 85.66(16) 44_445 3 ?
O1 Ta1 Li3 86.0(12) 21_444 18 ?
O1 Ta1 Li3 50.7(13) 38_444 18 ?
O1 Ta1 Li3 135.7(13) 8_444 18 ?
O2 Ta1 Li3 43.8(13) 36_544 18 ?
O2 Ta1 Li3 94.7(12) 44_445 18 ?
O2 Ta1 Li3 129.0(13) 3 18 ?
O1 Ta1 Li3 50.7(13) 21_444 10 ?
O1 Ta1 Li3 135.7(13) 38_444 10 ?
O1 Ta1 Li3 86.0(12) 8_444 10 ?
O2 Ta1 Li3 94.7(12) 36_544 10 ?
O2 Ta1 Li3 129.0(13) 44_445 10 ?
O2 Ta1 Li3 43.8(13) 3 10 ?
Li3 Ta1 Li3 120.00(2) 18 10 ?
O1 Ta1 Li3 135.7(13) 21_444 2 ?
O1 Ta1 Li3 86.0(12) 38_444 2 ?
O1 Ta1 Li3 50.7(13) 8_444 2 ?
O2 Ta1 Li3 129.0(13) 36_544 2 ?
O2 Ta1 Li3 43.8(12) 44_445 2 ?
O2 Ta1 Li3 94.7(12) 3 2 ?
Li3 Ta1 Li3 120.00(2) 18 2 ?
Li3 Ta1 Li3 120.00(2) 10 2 ?
O1 Ta1 Li3 96.3(12) 21_444 8_444 ?
O1 Ta1 Li3 124.1(12) 38_444 8_444 ?
O1 Ta1 Li3 39.7(12) 8_444 8_444 ?
O2 Ta1 Li3 140.9(12) 36_544 8_444 ?
O2 Ta1 Li3 83.1(12) 44_445 8_444 ?
O2 Ta1 Li3 56.2(12) 3 8_444 ?
Li3 Ta1 Li3 174(3) 18 8_444 ?
Li3 Ta1 Li3 65(2) 10 8_444 ?
Li3 Ta1 Li3 55(2) 2 8_444 ?
O1 Ta1 Li3 39.7(12) 21_444 21_444 ?
O1 Ta1 Li3 96.3(12) 38_444 21_444 ?
O1 Ta1 Li3 124.1(12) 8_444 21_444 ?
O2 Ta1 Li3 56.2(12) 36_544 21_444 ?
O2 Ta1 Li3 140.9(12) 44_445 21_444 ?
O2 Ta1 Li3 83.1(12) 3 21_444 ?
Li3 Ta1 Li3 65(2) 18 21_444 ?
Li3 Ta1 Li3 55(2) 10 21_444 ?
Li3 Ta1 Li3 174(3) 2 21_444 ?
Li3 Ta1 Li3 119.7(2) 8_444 21_444 ?
O1 Ta1 Li3 124.1(12) 21_444 38_444 ?
O1 Ta1 Li3 39.7(12) 38_444 38_444 ?
O1 Ta1 Li3 96.3(12) 8_444 38_444 ?
O2 Ta1 Li3 83.1(12) 36_544 38_444 ?
O2 Ta1 Li3 56.2(12) 44_445 38_444 ?
O2 Ta1 Li3 140.9(12) 3 38_444 ?
Li3 Ta1 Li3 55(2) 18 38_444 ?
Li3 Ta1 Li3 174(3) 10 38_444 ?
Li3 Ta1 Li3 65(2) 2 38_444 ?
Li3 Ta1 Li3 119.7(2) 8_444 38_444 ?
Li3 Ta1 Li3 119.7(2) 21_444 38_444 ?
Zr1 O1 Li1 132.6(2) 32_444 9 ?
Zr1 O1 Li3 103.6(19) 32_444 . ?
Li1 O1 Li3 54.7(18) 9 . ?
Zr1 O1 Ta1 4.91(7) 32_444 32_444 ?
Li1 O1 Ta1 128.05(18) 9 32_444 ?
Li3 O1 Ta1 99.4(19) . 32_444 ?
Zr1 O1 Li3 87.9(17) 32_444 31_445 ?
Li1 O1 Li3 50.5(18) 9 31_445 ?
Li3 O1 Li3 81(3) . 31_445 ?
Ta1 O1 Li3 84.7(17) 32_444 31_445 ?
Zr1 O1 Li3 178.4(16) 32_444 29_445 ?
Li1 O1 Li3 48.4(16) 9 29_445 ?
Li3 O1 Li3 78(2) . 29_445 ?
Ta1 O1 Li3 176.4(16) 32_444 29_445 ?
Li3 O1 Li3 92(2) 31_445 29_445 ?
Zr1 O1 La1 101.25(14) 32_444 9 ?
Li1 O1 La1 93.18(12) 9 9 ?
Li3 O1 La1 147.7(19) . 9 ?
Ta1 O1 La1 104.19(14) 32_444 9 ?
Li3 O1 La1 79.5(15) 31_445 9 ?
Li3 O1 La1 77.3(17) 29_445 9 ?
Zr1 O1 La1 99.39(14) 32_444 . ?
Li1 O1 La1 121.02(15) 9 . ?
Li3 O1 La1 93.0(19) . . ?
Ta1 O1 La1 102.35(13) 32_444 . ?
Li3 O1 La1 171.5(18) 31_445 . ?
Li3 O1 La1 80.3(16) 29_445 . ?
La1 O1 La1 103.00(12) 9 . ?
Zr1 O1 H1 95(9) 32_444 . ?
Li1 O1 H1 83(9) 9 . ?
Li3 O1 H1 31(9) . . ?
Ta1 O1 H1 93(9) 32_444 . ?
Li3 O1 H1 111(8) 31_445 . ?
Li3 O1 H1 86(10) 29_445 . ?
La1 O1 H1 161(9) 9 . ?
La1 O1 H1 64(8) . . ?
Li2 O2 Li3 66.0(18) 3_655 9 ?
Li2 O2 Ta1 129.96(19) 3_655 3 ?
Li3 O2 Ta1 91.1(19) 9 3 ?
Li2 O2 Zr1 125.97(19) 3_655 3 ?
Li3 O2 Zr1 87.5(19) 9 3 ?
Ta1 O2 Zr1 4.32(5) 3 3 ?
Li2 O2 La1 90.69(13) 3_655 3 ?
Li3 O2 La1 156.7(18) 9 3 ?
Ta1 O2 La1 104.71(15) 3 3 ?
Zr1 O2 La1 107.28(15) 3 3 ?
Li2 O2 Li3 54.9(14) 3_655 31_445 ?
Li3 O2 Li3 88.6(19) 9 31_445 ?
Ta1 O2 Li3 174.2(15) 3 31_445 ?
Zr1 O2 Li3 174.9(15) 3 31_445 ?
La1 O2 Li3 77.4(15) 3 31_445 ?
Li2 O2 Li3 54.6(16) 3_655 6_554 ?
Li3 O2 Li3 88(2) 9 6_554 ?
Ta1 O2 Li3 82.4(15) 3 6_554 ?
Zr1 O2 Li3 79.8(15) 3 6_554 ?
La1 O2 Li3 77.2(13) 3 6_554 ?
Li3 O2 Li3 103.4(19) 31_445 6_554 ?
Li2 O2 La1 121.40(16) 3_655 9 ?
Li3 O2 La1 91.5(18) 9 9 ?
Ta1 O2 La1 102.02(14) 3 9 ?
Zr1 O2 La1 104.62(14) 3 9 ?
La1 O2 La1 101.53(13) 3 9 ?
Li3 O2 La1 72.2(14) 31_445 9 ?
Li3 O2 La1 175.6(15) 6_554 9 ?
Li3 Li1 Li3 133(4) 15_545 16 ?
Li3 Li1 Li3 99.0(15) 15_545 17 ?
Li3 Li1 Li3 99.0(15) 16 17 ?
Li3 Li1 Li3 99.0(15) 15_545 44_445 ?
Li3 Li1 Li3 99.0(15) 16 44_445 ?
Li3 Li1 Li3 133(4) 17 44_445 ?
Li3 Li1 O1 163.0(19) 15_545 16 ?
Li3 Li1 O1 63(2) 16 16 ?
Li3 Li1 O1 77.6(19) 17 16 ?
Li3 Li1 O1 73(2) 44_445 16 ?
Li3 Li1 O1 73(2) 15_545 44_445 ?
Li3 Li1 O1 77.6(19) 16 44_445 ?
Li3 Li1 O1 163.0(19) 17 44_445 ?
Li3 Li1 O1 63(2) 44_445 44_445 ?
O1 Li1 O1 114.49(11) 16 44_445 ?
Li3 Li1 O1 63(2) 15_545 15_545 ?
Li3 Li1 O1 163.0(19) 16 15_545 ?
Li3 Li1 O1 73(2) 17 15_545 ?
Li3 Li1 O1 77.6(19) 44_445 15_545 ?
O1 Li1 O1 99.84(19) 16 15_545 ?
O1 Li1 O1 114.49(11) 44_445 15_545 ?
Li3 Li1 O1 77.6(19) 15_545 17 ?
Li3 Li1 O1 73(2) 16 17 ?
Li3 Li1 O1 63(2) 17 17 ?
Li3 Li1 O1 163.0(19) 44_445 17 ?
O1 Li1 O1 114.49(11) 16 17 ?
O1 Li1 O1 99.84(19) 44_445 17 ?
O1 Li1 O1 114.49(11) 15_545 17 ?
Li3 Li1 La1 113(2) 15_545 23_545 ?
Li3 Li1 La1 113(2) 16 23_545 ?
Li3 Li1 La1 67(2) 17 23_545 ?
Li3 Li1 La1 67(2) 44_445 23_545 ?
O1 Li1 La1 49.92(10) 16 23_545 ?
O1 Li1 La1 130.08(10) 44_445 23_545 ?
O1 Li1 La1 49.92(10) 15_545 23_545 ?
O1 Li1 La1 130.08(10) 17 23_545 ?
Li3 Li1 La1 67(2) 15_545 . ?
Li3 Li1 La1 67(2) 16 . ?
Li3 Li1 La1 113(2) 17 . ?
Li3 Li1 La1 113(2) 44_445 . ?
O1 Li1 La1 130.08(10) 16 . ?
O1 Li1 La1 49.92(10) 44_445 . ?
O1 Li1 La1 130.08(10) 15_545 . ?
O1 Li1 La1 49.92(10) 17 . ?
La1 Li1 La1 180 23_545 . ?
Li3 Li1 Zr1 153(2) 15_545 27_545 ?
Li3 Li1 Zr1 60(2) 16 27_545 ?
Li3 Li1 Zr1 101.0(19) 17 27_545 ?
Li3 Li1 Zr1 54(2) 44_445 27_545 ?
O1 Li1 Zr1 23.41(11) 16 27_545 ?
O1 Li1 Zr1 91.72(11) 44_445 27_545 ?
O1 Li1 Zr1 106.31(10) 15_545 27_545 ?
O1 Li1 Zr1 127.36(10) 17 27_545 ?
La1 Li1 Zr1 60.36(3) 23_545 27_545 ?
La1 Li1 Zr1 119.64(3) . 27_545 ?
Li3 Li1 Zr1 54(2) 15_545 5_545 ?
Li3 Li1 Zr1 101.0(19) 16 5_545 ?
Li3 Li1 Zr1 153(2) 17 5_545 ?
Li3 Li1 Zr1 60(2) 44_445 5_545 ?
O1 Li1 Zr1 127.36(10) 16 5_545 ?
O1 Li1 Zr1 23.41(11) 44_445 5_545 ?
O1 Li1 Zr1 91.72(11) 15_545 5_545 ?
O1 Li1 Zr1 106.31(10) 17 5_545 ?
La1 Li1 Zr1 119.64(3) 23_545 5_545 ?
La1 Li1 Zr1 60.36(3) . 5_545 ?
Zr1 Li1 Zr1 104.16(2) 27_545 5_545 ?
O2 Li2 O2 112.43(11) 21_544 4_645 ?
O2 Li2 O2 103.7(2) 21_544 22 ?
O2 Li2 O2 112.43(11) 4_645 22 ?
O2 Li2 O2 112.43(11) 21_544 3_655 ?
O2 Li2 O2 103.7(2) 4_645 3_655 ?
O2 Li2 O2 112.43(11) 22 3_655 ?
O2 Li2 Li3 162.0(17) 21_544 29_545 ?
O2 Li2 Li3 77.9(19) 4_645 29_545 ?
O2 Li2 Li3 58.3(17) 22 29_545 ?
O2 Li2 Li3 77.5(16) 3_655 29_545 ?
O2 Li2 Li3 58.3(17) 21_544 8_544 ?
O2 Li2 Li3 77.5(16) 4_645 8_544 ?
O2 Li2 Li3 162.0(17) 22 8_544 ?
O2 Li2 Li3 77.9(19) 3_655 8_544 ?
Li3 Li2 Li3 140(3) 29_545 8_544 ?
O2 Li2 Li3 77.5(16) 21_544 10_655 ?
O2 Li2 Li3 162.0(17) 4_645 10_655 ?
O2 Li2 Li3 77.9(19) 22 10_655 ?
O2 Li2 Li3 58.3(17) 3_655 10_655 ?
Li3 Li2 Li3 96.8(11) 29_545 10_655 ?
Li3 Li2 Li3 96.8(11) 8_544 10_655 ?
O2 Li2 Li3 77.9(19) 21_544 12_645 ?
O2 Li2 Li3 58.3(17) 4_645 12_645 ?
O2 Li2 Li3 77.5(16) 22 12_645 ?
O2 Li2 Li3 162.0(17) 3_655 12_645 ?
Li3 Li2 Li3 96.8(11) 29_545 12_645 ?
Li3 Li2 Li3 96.8(11) 8_544 12_645 ?
Li3 Li2 Li3 140(3) 10_655 12_645 ?
O2 Li2 La1 51.85(11) 21_544 23_545 ?
O2 Li2 La1 128.15(11) 4_645 23_545 ?
O2 Li2 La1 51.85(11) 22 23_545 ?
O2 Li2 La1 128.15(11) 3_655 23_545 ?
Li3 Li2 La1 110.2(17) 29_545 23_545 ?
Li3 Li2 La1 110.2(17) 8_544 23_545 ?
Li3 Li2 La1 69.8(17) 10_655 23_545 ?
Li3 Li2 La1 69.8(17) 12_645 23_545 ?
O2 Li2 La1 128.15(11) 21_544 1_655 ?
O2 Li2 La1 51.85(11) 4_645 1_655 ?
O2 Li2 La1 128.15(11) 22 1_655 ?
O2 Li2 La1 51.85(11) 3_655 1_655 ?
Li3 Li2 La1 69.8(17) 29_545 1_655 ?
Li3 Li2 La1 69.8(17) 8_544 1_655 ?
Li3 Li2 La1 110.2(17) 10_655 1_655 ?
Li3 Li2 La1 110.2(17) 12_645 1_655 ?
La1 Li2 La1 180 23_545 1_655 ?
Li1 Li3 O1 62(2) 9 . ?
Li1 Li3 O2 133(3) 9 17 ?
O1 Li3 O2 101(3) . 17 ?
Li1 Li3 Li2 171(4) 9 31_435 ?
O1 Li3 Li2 119(3) . 31_435 ?
O2 Li3 Li2 55.7(17) 17 31_435 ?
Li1 Li3 O1 56.6(18) 9 29_445 ?
O1 Li3 O1 102(3) . 29_445 ?
O2 Li3 O1 89(3) 17 29_445 ?
Li2 Li3 O1 129(3) 31_435 29_445 ?
Li1 Li3 O1 54.0(17) 9 31_445 ?
O1 Li3 O1 98(3) . 31_445 ?
O2 Li3 O1 160(3) 17 31_445 ?
Li2 Li3 O1 118(3) 31_435 31_445 ?
O1 Li3 O1 81(2) 29_445 31_445 ?
Li1 Li3 O2 127(3) 9 29_445 ?
O1 Li3 O2 152(3) . 29_445 ?
O2 Li3 O2 89(2) 17 29_445 ?
Li2 Li3 O2 47.6(13) 31_435 29_445 ?
O1 Li3 O2 104(2) 29_445 29_445 ?
O1 Li3 O2 76.2(17) 31_445 29_445 ?
Li1 Li3 O2 127(3) 9 30_544 ?
O1 Li3 O2 82(2) . 30_544 ?
O2 Li3 O2 89(2) 17 30_544 ?
Li2 Li3 O2 47.5(13) 31_435 30_544 ?
O1 Li3 O2 176(3) 29_445 30_544 ?
O1 Li3 O2 100(2) 31_445 30_544 ?
O2 Li3 O2 72.9(17) 29_445 30_544 ?
Li1 Li3 Li3 40.5(7) 9 29_445 ?
O1 Li3 Li3 57(2) . 29_445 ?
O2 Li3 Li3 93(3) 17 29_445 ?
Li2 Li3 Li3 148(4) 31_435 29_445 ?
O1 Li3 Li3 45.4(14) 29_445 29_445 ?
O1 Li3 Li3 93.2(16) 31_445 29_445 ?
O2 Li3 Li3 149(4) 29_445 29_445 ?
O2 Li3 Li3 138(4) 30_544 29_445 ?
Li1 Li3 Li3 40.5(7) 9 31_445 ?
O1 Li3 Li3 54(3) . 31_445 ?
O2 Li3 Li3 155(4) 17 31_445 ?
Li2 Li3 Li3 132(4) 31_435 31_445 ?
O1 Li3 Li3 96.0(17) 29_445 31_445 ?
O1 Li3 Li3 44.8(13) 31_445 31_445 ?
O2 Li3 Li3 113(3) 29_445 31_445 ?
O2 Li3 Li3 87(3) 30_544 31_445 ?
Li3 Li3 Li3 74(2) 29_445 31_445 ?
Li1 Li3 Ta1 97(3) 9 2 ?
O1 Li3 Ta1 111(2) . 2 ?
O2 Li3 Ta1 45.1(14) 17 2 ?
Li2 Li3 Ta1 91(2) 31_435 2 ?
O1 Li3 Ta1 44.7(12) 29_445 2 ?
O1 Li3 Ta1 122(2) 31_445 2 ?
O2 Li3 Ta1 95(2) 29_445 2 ?
O2 Li3 Ta1 133(3) 30_544 2 ?
Li3 Li3 Ta1 66(2) 29_445 2 ?
Li3 Li3 Ta1 137(2) 31_445 2 ?
Li1 Li3 Zr1 95(3) 9 2 ?
O1 Li3 Zr1 113(3) . 2 ?
O2 Li3 Zr1 48.9(15) 17 2 ?
Li2 Li3 Zr1 92(2) 31_435 2 ?
O1 Li3 Zr1 41.4(12) 29_445 2 ?
O1 Li3 Zr1 118(2) 31_445 2 ?
O2 Li3 Zr1 93(2) 29_445 2 ?
O2 Li3 Zr1 136(3) 30_544 2 ?
Li3 Li3 Zr1 66(2) 29_445 2 ?
Li3 Li3 Zr1 135(2) 31_445 2 ?
Ta1 Li3 Zr1 4.15(11) 2 2 ?
Li1 Li3 H1 81(7) 9 . ?
O1 Li3 H1 22(6) . . ?
O2 Li3 H1 80(7) 17 . ?
Li2 Li3 H1 102(7) 31_435 . ?
O1 Li3 H1 108(8) 29_445 . ?
O1 Li3 H1 119(7) 31_445 . ?
O2 Li3 H1 146(8) 29_445 . ?
O2 Li3 H1 75(7) 30_544 . ?
Li3 Li3 H1 64(8) 29_445 . ?
Li3 Li3 H1 75(7) 31_445 . ?
Ta1 Li3 H1 100(7) 2 . ?
Zr1 Li3 H1 103(7) 2 . ?

loop_
_geom_bond_atom_site_label_1
_geom_bond_atom_site_label_2
_geom_bond_distance
_geom_bond_site_symmetry_2
_geom_bond_publ_flag
La1 O1 2.512(3) 17 ?
La1 O1 2.512(3) 44_445 ?
La1 O2 2.525(4) 3 ?
La1 O2 2.525(4) 4_545 ?
La1 O1 2.566(3) 2 ?
La1 O1 2.566(3) . ?
La1 O2 2.605(4) 17 ?
La1 O2 2.605(4) 44_445 ?
La1 Li3 3.06(6) 16 ?
La1 Li3 3.06(6) 15_545 ?
La1 Li3 3.19(6) 8_444 ?
La1 Li3 3.19(6) 29_445 ?
La1 H1 2.32(13) . ?
Zr1 O1 1.928(4) 21_444 ?
Zr1 O1 1.928(4) 38_444 ?
Zr1 O1 1.928(4) 8_444 ?
Zr1 O2 2.198(4) 44_445 ?
Zr1 O2 2.198(4) 36_544 ?
Zr1 O2 2.198(4) 3 ?
Zr1 Li3 2.92(7) 2 ?
Zr1 Li3 2.92(7) 18 ?
Zr1 Li3 2.92(7) 10 ?
Zr1 Li3 3.09(7) 8_444 ?
Zr1 Li3 3.09(7) 21_444 ?
Zr1 Li3 3.09(7) 38_444 ?
Ta1 O1 2.053(3) 21_444 ?
Ta1 O1 2.053(3) 38_444 ?
Ta1 O1 2.053(3) 8_444 ?
Ta1 O2 2.061(4) 36_544 ?
Ta1 O2 2.061(4) 44_445 ?
Ta1 O2 2.061(4) 3 ?
Ta1 Li3 2.91(7) 18 ?
Ta1 Li3 2.91(7) 10 ?
Ta1 Li3 2.91(7) 2 ?
Ta1 Li3 3.09(7) 8_444 ?
Ta1 Li3 3.09(7) 21_444 ?
Ta1 Li3 3.09(7) 38_444 ?
O1 Zr1 1.928(4) 32_444 ?
O1 Li1 1.971(3) 9 ?
O1 Li3 2.00(7) . ?
O1 Ta1 2.052(3) 32_444 ?
O1 Li3 2.26(7) 31_445 ?
O1 Li3 2.38(6) 29_445 ?
O1 La1 2.512(3) 9 ?
O1 H1 0.93(13) . ?
O2 Li2 1.953(4) 3_655 ?
O2 Li3 2.01(7) 9 ?
O2 Ta1 2.061(4) 3 ?
O2 Zr1 2.198(4) 3 ?
O2 La1 2.525(4) 3 ?
O2 Li3 2.58(6) 31_445 ?
O2 Li3 2.59(7) 6_554 ?
O2 La1 2.605(4) 9 ?
Li1 Li3 1.82(7) 15_545 ?
Li1 Li3 1.82(7) 16 ?
Li1 Li3 1.82(7) 17 ?
Li1 Li3 1.82(7) 44_445 ?
Li1 O1 1.971(3) 16 ?
Li1 O1 1.971(3) 44_445 ?
Li1 O1 1.971(3) 15_545 ?
Li1 O1 1.971(3) 17 ?
Li1 La1 3.2776(4) 23_545 ?
Li1 Zr1 3.5708(4) 27_545 ?
Li1 Zr1 3.5708(4) 5_545 ?
Li2 O2 1.953(4) 21_544 ?
Li2 O2 1.953(4) 4_645 ?
Li2 O2 1.953(4) 22 ?
Li2 O2 1.953(4) 3_655 ?
Li2 Li3 2.16(7) 29_545 ?
Li2 Li3 2.16(7) 8_544 ?
Li2 Li3 2.16(7) 10_655 ?
Li2 Li3 2.16(7) 12_645 ?
Li2 La1 3.2108(4) 23_545 ?
Li2 La1 3.2108(4) 1_655 ?
Li3 Li1 1.82(7) 9 ?
Li3 O2 2.01(7) 17 ?
Li3 Li2 2.16(7) 31_435 ?
Li3 O1 2.26(7) 29_445 ?
Li3 O1 2.38(6) 31_445 ?
Li3 O2 2.58(6) 29_445 ?
Li3 O2 2.59(7) 30_544 ?
Li3 Li3 2.77(11) 29_445 ?
Li3 Li3 2.77(11) 31_445 ?
Li3 Ta1 2.91(7) 2 ?
Li3 Zr1 2.92(7) 2 ?
Li3 H1 1.30(14) . ?
